data_7124707
loop_
_publ_author_name
'Luciano, M.'
'Tardie, W.'
'Zeller, M.'
'Br\"uckner, C'

_publ_section_title
;
 Supersizing pyrrole-modified porphyrins by reversal of the 'breaking and
 mending' strategy.
;
_journal_issue 66
_journal_name_full 'Chemical communications (Cambridge, England)'
_journal_page_first 10133
_journal_page_last 10136
_journal_paper_doi 10.1039/c6cc04028d
_journal_volume 52
_journal_year 2016
_chemical_absolute_configuration ad
_chemical_formula_sum 'C47 H34 N6 O3'
_chemical_formula_weight 730.80
_space_group_crystal_system orthorhombic
_space_group_IT_number 29
_space_group_name_Hall 'P 2c -2ac'
_space_group_name_H-M_alt 'P c a 21'
_atom_sites_solution_hydrogens geom
_atom_sites_solution_primary direct
_atom_sites_solution_secondary difmap
_audit_creation_method SHELXL-2014/7
_audit_update_record
;
2016-05-11 deposited with the CCDC.
2016-07-19 downloaded from the CCDC.
;
_cell_angle_alpha 90
_cell_angle_beta 90
_cell_angle_gamma 90
_cell_formula_units_Z 8
_cell_length_a 26.853(2)
_cell_length_b 10.1988(10)
_cell_length_c 27.005(3)
_cell_measurement_reflns_used 68142
_cell_measurement_temperature 100(2)
_cell_measurement_theta_max 63.451
_cell_measurement_theta_min 3.291
_cell_volume 7395.8(12)
_computing_cell_refinement 'HKL3000 (Otwinowski & Minor, 1997)'
_computing_data_collection 'CrystalClear-SM Expert 2.1 b32 (Rigaku, 2014)'
_computing_data_reduction 'HKL3000 (Otwinowski & Minor, 1997)'
_computing_structure_refinement
;  
SHELXL-2014/7 (Sheldrick, 2014), 
SHELXLE Rev714 (H\"ubschle et al., 2011)
;
_computing_structure_solution 'SHELXS-97 (Sheldrick, 2008)'
_diffrn_ambient_temperature 100(2)
_diffrn_measured_fraction_theta_full 0.963
_diffrn_measured_fraction_theta_max 0.963
_diffrn_measurement_device_type 'Rigaku Rapid II curved image plate diffractometer'
_diffrn_measurement_method 'omega scans'
_diffrn_radiation_monochromator 'laterally graded multilayer (Goebel) mirror'
_diffrn_radiation_type CuK\a
_diffrn_radiation_wavelength 1.54178
_diffrn_reflns_av_R_equivalents 0.1397
_diffrn_reflns_av_unetI/netI 0.0926
_diffrn_reflns_Laue_measured_fraction_full 0.963
_diffrn_reflns_Laue_measured_fraction_max 0.963
_diffrn_reflns_limit_h_max 30
_diffrn_reflns_limit_h_min -31
_diffrn_reflns_limit_k_max 11
_diffrn_reflns_limit_k_min -11
_diffrn_reflns_limit_l_max 31
_diffrn_reflns_limit_l_min -31
_diffrn_reflns_number 68142
_diffrn_reflns_point_group_measured_fraction_full 0.963
_diffrn_reflns_point_group_measured_fraction_max 0.963
_diffrn_reflns_theta_full 63.451
_diffrn_reflns_theta_max 63.451
_diffrn_reflns_theta_min 3.291
_diffrn_source 'microfocus X-ray tube'
_exptl_absorpt_coefficient_mu 0.670
_exptl_absorpt_correction_T_max 0.993
_exptl_absorpt_correction_T_min 0.472
_exptl_absorpt_correction_type multi-scan
_exptl_absorpt_process_details 'SCALEPACK (Otwinowski & Minor, 1997)'
_exptl_crystal_colour purple
_exptl_crystal_density_diffrn 1.312
_exptl_crystal_description plate
_exptl_crystal_F_000 3056
_exptl_crystal_size_max 0.340
_exptl_crystal_size_mid 0.270
_exptl_crystal_size_min 0.010
_refine_diff_density_max 0.958
_refine_diff_density_min -0.413
_refine_diff_density_rms 0.124
_refine_ls_abs_structure_details
;
 Refined as an inversion twin.
;
_refine_ls_abs_structure_Flack 0.1(15)
_refine_ls_extinction_method none
_refine_ls_goodness_of_fit_ref 1.046
_refine_ls_hydrogen_treatment constr
_refine_ls_matrix_type full
_refine_ls_number_parameters 1014
_refine_ls_number_reflns 11219
_refine_ls_number_restraints 1
_refine_ls_restrained_S_all 1.046
_refine_ls_R_factor_all 0.2411
_refine_ls_R_factor_gt 0.1570
_refine_ls_shift/su_max 0.000
_refine_ls_shift/su_mean 0.000
_refine_ls_structure_factor_coef Fsqd
_refine_ls_weighting_details 'w=1/[\s^2^(Fo^2^)+(0.1500P)^2^+50.0000P] where P=(Fo^2^+2Fc^2^)/3'
_refine_ls_weighting_scheme calc
_refine_ls_wR_factor_gt 0.3456
_refine_ls_wR_factor_ref 0.4136
_reflns_Friedel_coverage 0.954
_reflns_Friedel_fraction_full 0.964
_reflns_Friedel_fraction_max 0.964
_reflns_number_gt 5550
_reflns_number_total 11219
_reflns_threshold_expression 'I > 2\s(I)'
_cod_data_source_file c6cc04028d2.cif
_cod_data_source_block WT-A175_1
_cod_original_cell_volume 7395.8(13)
_cod_database_code 7124707
_shelx_shelxl_version_number 2014/7
_shelx_space_group_comment
;
The symmetry employed for this shelxl refinement is uniquely defined
by the following loop, which should always be used as a source of
symmetry information in preference to the above space-group names.
They are only intended as comments.
;
_shelx_estimated_absorpt_t_min 0.804
_shelx_estimated_absorpt_t_max 0.993

loop_
_space_group_symop_operation_xyz
'x, y, z'
'-x, -y, z+1/2'
'-x+1/2, y, z+1/2'
'x+1/2, -y, z'

loop_
_atom_site_label
_atom_site_type_symbol
_atom_site_fract_x
_atom_site_fract_y
_atom_site_fract_z
_atom_site_U_iso_or_equiv
_atom_site_adp_type
_atom_site_occupancy
_atom_site_site_symmetry_order
_atom_site_calc_flag
_atom_site_refinement_flags_posn
_atom_site_refinement_flags_adp
O1A O 0.9557(6) -0.0522(17) 0.6081(6) 0.082(4) Uani 1 1 d . .
O2A O 0.7976(6) -0.0148(14) 0.6139(7) 0.071(4) Uani 1 1 d . .
O3A O 0.8243(6) 0.3348(15) 0.5345(7) 0.088(5) Uani 1 1 d . .
N1A N 0.9360(6) 0.2186(16) 0.5485(7) 0.068(5) Uani 1 1 d . .
N2A N 0.9907(6) 0.4493(16) 0.5771(8) 0.068(5) Uani 1 1 d . .
H2A H 0.9898 0.3999 0.5503 0.081 Uiso 1 1 calc R U
N3A N 1.0487(7) 0.4233(18) 0.4894(8) 0.077(5) Uani 1 1 d . .
N4A N 0.9989(6) 0.1866(16) 0.4634(7) 0.063(4) Uani 1 1 d . .
H4A H 0.9966 0.2462 0.4868 0.076 Uiso 1 1 calc R U
N5A N 0.8800(6) 0.0240(19) 0.6181(8) 0.070(5) Uani 1 1 d . .
N6A N 0.8274(7) 0.1218(17) 0.5566(7) 0.071(5) Uani 1 1 d . .
C1A C 0.9322(8) 0.080(2) 0.5441(11) 0.082(7) Uani 1 1 d . .
C2A C 0.9205(10) 0.0087(19) 0.5905(9) 0.060(6) Uani 1 1 d . .
C3A C 0.8327(8) 0.031(3) 0.5975(8) 0.066(6) Uani 1 1 d . .
C4A C 0.8475(8) 0.247(2) 0.5553(10) 0.073(6) Uani 1 1 d . .
C5A C 0.8991(9) 0.2791(19) 0.5757(10) 0.080(7) Uani 1 1 d . .
C6A C 0.9065(8) 0.3936(18) 0.6033(9) 0.067(6) Uani 1 1 d . .
C7A C 0.9528(8) 0.4505(17) 0.6141(12) 0.092(9) Uani 1 1 d . .
C8A C 0.9653(8) 0.5485(18) 0.6441(12) 0.089(9) Uani 1 1 d . .
H8A H 0.9438 0.5854 0.6683 0.107 Uiso 1 1 calc R U
C9A C 1.0135(8) 0.590(2) 0.6355(11) 0.078(7) Uani 1 1 d . .
H9A H 1.0333 0.6444 0.6562 0.094 Uiso 1 1 calc R U
C10A C 1.0277(10) 0.532(2) 0.5878(10) 0.079(7) Uani 1 1 d . .
C11A C 1.0686(7) 0.565(2) 0.5600(10) 0.068(6) Uani 1 1 d . .
C12A C 1.0734(8) 0.520(2) 0.5073(11) 0.066(7) Uani 1 1 d . .
C13A C 1.1068(8) 0.581(2) 0.4756(10) 0.080(7) Uani 1 1 d . .
H13A H 1.1286 0.6522 0.4830 0.096 Uiso 1 1 calc R U
C14A C 1.1008(8) 0.513(2) 0.4281(9) 0.061(6) Uani 1 1 d . .
H14A H 1.1160 0.5307 0.3970 0.073 Uiso 1 1 calc R U
C15A C 1.0654(8) 0.411(2) 0.4414(12) 0.080(8) Uani 1 1 d . .
C16A C 1.0553(8) 0.309(2) 0.4063(10) 0.071(7) Uani 1 1 d . .
C17A C 1.0251(8) 0.202(2) 0.4181(9) 0.071(6) Uani 1 1 d . .
C18A C 1.0190(8) 0.0831(18) 0.3923(9) 0.065(6) Uani 1 1 d . .
H18A H 1.0325 0.0637 0.3606 0.079 Uiso 1 1 calc R U
C19A C 0.9916(8) 0.0027(18) 0.4193(11) 0.067(7) Uani 1 1 d . .
H19A H 0.9822 -0.0835 0.4097 0.081 Uiso 1 1 calc R U
C20A C 0.9779(8) 0.064(2) 0.4650(9) 0.069(6) Uani 1 1 d . .
C21A C 0.9482(7) 0.0081(18) 0.5039(7) 0.045(5) Uani 1 1 d . .
C22A C 0.8805(9) -0.021(3) 0.6712(9) 0.076(7) Uani 1 1 d . .
H22A H 0.8503 0.0098 0.6880 0.114 Uiso 1 1 calc R U
H22B H 0.9098 0.0146 0.6880 0.114 Uiso 1 1 calc R U
H22C H 0.8816 -0.1172 0.6723 0.114 Uiso 1 1 calc R U
C23A C 0.7821(8) 0.103(2) 0.5265(9) 0.074(6) Uani 1 1 d . .
H23A H 0.7545 0.1524 0.5412 0.112 Uiso 1 1 calc R U
H23B H 0.7735 0.0096 0.5255 0.112 Uiso 1 1 calc R U
H23C H 0.7881 0.1345 0.4927 0.112 Uiso 1 1 calc R U
C24A C 0.8612(7) 0.4486(19) 0.6310(8) 0.056(5) Uani 1 1 d . .
C25A C 0.8310(7) 0.378(2) 0.6591(9) 0.062(6) Uani 1 1 d . .
H25A H 0.8375 0.2865 0.6621 0.074 Uiso 1 1 calc R U
C26A C 0.7884(8) 0.431(2) 0.6857(8) 0.063(6) Uani 1 1 d . .
H26A H 0.7669 0.3761 0.7045 0.076 Uiso 1 1 calc R U
C27A C 0.7808(7) 0.564(2) 0.6822(9) 0.061(6) Uani 1 1 d . .
H27A H 0.7552 0.6072 0.7002 0.073 Uiso 1 1 calc R U
C28A C 0.8129(9) 0.631(2) 0.6507(10) 0.083(8) Uani 1 1 d . .
H28A H 0.8073 0.7218 0.6451 0.100 Uiso 1 1 calc R U
C29A C 0.8531(8) 0.571(2) 0.6267(9) 0.070(7) Uani 1 1 d . .
H29A H 0.8748 0.6224 0.6069 0.084 Uiso 1 1 calc R U
C30A C 1.1052(7) 0.665(2) 0.5782(9) 0.070(6) Uani 1 1 d . .
C31A C 1.0945(9) 0.790(2) 0.5859(10) 0.073(7) Uani 1 1 d . .
H31A H 1.0622 0.8210 0.5775 0.087 Uiso 1 1 calc R U
C32A C 1.1303(11) 0.882(2) 0.6066(11) 0.101(9) Uani 1 1 d . .
H32A H 1.1217 0.9688 0.6154 0.121 Uiso 1 1 calc R U
C33A C 1.1792(9) 0.831(3) 0.6127(9) 0.081(7) Uani 1 1 d . .
H33A H 1.2050 0.8882 0.6231 0.097 Uiso 1 1 calc R U
C34A C 1.1898(9) 0.710(3) 0.6045(10) 0.082(7) Uani 1 1 d . .
H34A H 1.2224 0.6789 0.6115 0.099 Uiso 1 1 calc R U
C35A C 1.1541(8) 0.623(2) 0.5855(9) 0.079(7) Uani 1 1 d . .
H35A H 1.1633 0.5353 0.5776 0.095 Uiso 1 1 calc R U
C36A C 1.0811(9) 0.307(2) 0.3574(9) 0.066(6) Uani 1 1 d . .
C37A C 1.1333(8) 0.308(2) 0.3534(10) 0.073(6) Uani 1 1 d . .
H37A H 1.1531 0.3185 0.3822 0.088 Uiso 1 1 calc R U
C38A C 1.1564(9) 0.2942(19) 0.3065(12) 0.079(8) Uani 1 1 d . .
H38A H 1.1917 0.2918 0.3035 0.094 Uiso 1 1 calc R U
C39A C 1.1278(11) 0.285(3) 0.2676(10) 0.086(7) Uani 1 1 d . .
H39A H 1.1433 0.2771 0.2360 0.103 Uiso 1 1 calc R U
C40A C 1.0762(10) 0.285(2) 0.2695(11) 0.081(7) Uani 1 1 d . .
H40A H 1.0572 0.2799 0.2398 0.098 Uiso 1 1 calc R U
C41A C 1.0527(9) 0.292(2) 0.3142(10) 0.073(6) Uani 1 1 d . .
H41A H 1.0175 0.2879 0.3160 0.088 Uiso 1 1 calc R U
C42A C 0.9347(8) -0.131(2) 0.5002(9) 0.075(7) Uani 1 1 d . .
C43A C 0.9677(8) -0.231(2) 0.4921(10) 0.079(7) Uani 1 1 d . .
H43A H 1.0022 -0.2130 0.4884 0.094 Uiso 1 1 calc R U
C44A C 0.9503(9) -0.358(2) 0.4893(9) 0.075(6) Uani 1 1 d . .
H44A H 0.9735 -0.4285 0.4867 0.089 Uiso 1 1 calc R U
C45A C 0.9000(9) -0.386(2) 0.4904(10) 0.082(7) Uani 1 1 d . .
H45A H 0.8882 -0.4730 0.4868 0.098 Uiso 1 1 calc R U
C46A C 0.8674(8) -0.283(2) 0.4969(10) 0.076(7) Uani 1 1 d . .
H46A H 0.8328 -0.3017 0.4999 0.091 Uiso 1 1 calc R U
C47A C 0.8834(8) -0.1549(19) 0.4992(9) 0.069(6) Uani 1 1 d . .
H47A H 0.8602 -0.0846 0.5001 0.082 Uiso 1 1 calc R U
O1B O 0.5729(6) 0.8252(15) 0.8509(7) 0.089(5) Uani 1 1 d . .
O2B O 0.5440(6) 0.4841(14) 0.7642(7) 0.076(5) Uani 1 1 d . .
O3B O 0.7027(6) 0.4413(16) 0.7737(7) 0.085(5) Uani 1 1 d . .
N1B N 0.6835(6) 0.7136(15) 0.8326(8) 0.069(5) Uani 1 1 d . .
N2B N 0.7372(6) 0.9460(19) 0.8076(8) 0.072(5) Uani 1 1 d . .
H2B H 0.7373 0.8915 0.8328 0.086 Uiso 1 1 calc R U
N3B N 0.7948(6) 0.9171(15) 0.8949(8) 0.069(5) Uani 1 1 d . .
N4B N 0.7455(6) 0.6825(15) 0.9203(8) 0.070(5) Uani 1 1 d . .
H4B H 0.7425 0.7420 0.8969 0.084 Uiso 1 1 calc R U
N5B N 0.5743(7) 0.6188(16) 0.8252(7) 0.069(5) Uani 1 1 d . .
N6B N 0.6260(8) 0.523(2) 0.7594(8) 0.075(6) Uani 1 1 d . .
C1B C 0.6467(7) 0.7788(19) 0.8082(8) 0.062(5) Uani 1 1 d . .
C2B C 0.5950(8) 0.744(2) 0.8268(9) 0.067(6) Uani 1 1 d . .
C3B C 0.5779(10) 0.540(3) 0.7782(14) 0.100(10) Uani 1 1 d . .
C4B C 0.6708(8) 0.5046(18) 0.7900(10) 0.060(6) Uani 1 1 d . .
C5B C 0.6793(7) 0.581(2) 0.8386(10) 0.069(6) Uani 1 1 d . .
C6B C 0.6999(9) 0.5043(18) 0.8796(12) 0.067(7) Uani 1 1 d . .
C7B C 0.7249(7) 0.558(2) 0.9181(10) 0.069(6) Uani 1 1 d . .
C8B C 0.7358(8) 0.4970(18) 0.9650(7) 0.051(5) Uani 1 1 d . .
H8B H 0.7252 0.4124 0.9753 0.062 Uiso 1 1 calc R U
C9B C 0.7633(9) 0.579(2) 0.9913(11) 0.080(7) Uani 1 1 d . .
H9B H 0.7760 0.5611 1.0234 0.096 Uiso 1 1 calc R U
C10B C 0.7715(7) 0.701(2) 0.9646(10) 0.067(6) Uani 1 1 d . .
C11B C 0.8005(8) 0.806(2) 0.9753(10) 0.071(6) Uani 1 1 d . .
C12B C 0.8144(8) 0.910(2) 0.9428(11) 0.079(7) Uani 1 1 d . .
C13B C 0.8499(11) 1.006(2) 0.9503(11) 0.076(8) Uani 1 1 d . .
H13B H 0.8670 1.0220 0.9805 0.091 Uiso 1 1 calc R U
C14B C 0.8561(8) 1.069(2) 0.9103(12) 0.086(8) Uani 1 1 d . .
H14B H 0.8782 1.1404 0.9054 0.103 Uiso 1 1 calc R U
C15B C 0.8232(8) 1.012(2) 0.8731(10) 0.062(7) Uani 1 1 d . .
C16B C 0.8146(9) 1.060(2) 0.8257(10) 0.076(7) Uani 1 1 d . .
C17B C 0.7752(7) 1.024(2) 0.7930(9) 0.059(5) Uani 1 1 d . .
C18B C 0.7603(8) 1.089(2) 0.7494(9) 0.069(6) Uani 1 1 d . .
H18B H 0.7782 1.1551 0.7322 0.083 Uiso 1 1 calc R U
C19B C 0.7156(9) 1.038(3) 0.7369(10) 0.086(8) Uani 1 1 d . .
H19B H 0.6989 1.0505 0.7062 0.103 Uiso 1 1 calc R U
C20B C 0.6988(8) 0.968(3) 0.7755(8) 0.076(7) Uani 1 1 d . .
C21B C 0.6517(8) 0.8915(19) 0.7812(10) 0.072(6) Uani 1 1 d . .
C22B C 0.5283(8) 0.595(2) 0.8539(10) 0.081(7) Uani 1 1 d . .
H22D H 0.5006 0.6435 0.8390 0.122 Uiso 1 1 calc R U
H22E H 0.5331 0.6242 0.8881 0.122 Uiso 1 1 calc R U
H22F H 0.5206 0.5009 0.8537 0.122 Uiso 1 1 calc R U
C23B C 0.6304(10) 0.482(2) 0.7112(11) 0.080(8) Uani 1 1 d . .
H23D H 0.6036 0.5215 0.6914 0.119 Uiso 1 1 calc R U
H23E H 0.6279 0.3867 0.7097 0.119 Uiso 1 1 calc R U
H23F H 0.6627 0.5103 0.6980 0.119 Uiso 1 1 calc R U
C24B C 0.6811(8) 0.3691(19) 0.8800(10) 0.075(7) Uani 1 1 d . .
C25B C 0.6305(9) 0.338(2) 0.8810(9) 0.075(7) Uani 1 1 d . .
H25B H 0.6066 0.4066 0.8785 0.090 Uiso 1 1 calc R U
C26B C 0.6140(9) 0.208(2) 0.8856(9) 0.077(7) Uani 1 1 d . .
H26B H 0.5795 0.1890 0.8844 0.092 Uiso 1 1 calc R U
C27B C 0.6480(8) 0.110(2) 0.8917(9) 0.075(7) Uani 1 1 d . .
H27B H 0.6369 0.0219 0.8947 0.091 Uiso 1 1 calc R U
C28B C 0.6979(9) 0.136(2) 0.8936(9) 0.076(7) Uani 1 1 d . .
H28B H 0.7209 0.0672 0.8990 0.092 Uiso 1 1 calc R U
C29B C 0.7151(8) 0.264(2) 0.8878(9) 0.072(6) Uani 1 1 d . .
H29B H 0.7498 0.2812 0.8890 0.087 Uiso 1 1 calc R U
C30B C 0.8237(9) 0.801(2) 1.0276(10) 0.074(7) Uani 1 1 d . .
C31B C 0.7950(9) 0.796(2) 1.0697(11) 0.082(8) Uani 1 1 d . .
H31B H 0.7598 0.8028 1.0672 0.098 Uiso 1 1 calc R U
C32B C 0.8167(10) 0.781(3) 1.1150(9) 0.078(7) Uani 1 1 d . .
H32B H 0.7964 0.7797 1.1438 0.093 Uiso 1 1 calc R U
C33B C 0.8681(11) 0.7687(19) 1.1200(13) 0.100(10) Uani 1 1 d . .
H33B H 0.8828 0.7574 1.1517 0.120 Uiso 1 1 calc R U
C34B C 0.8971(9) 0.773(2) 1.0781(9) 0.063(6) Uani 1 1 d . .
H34B H 0.9323 0.7652 1.0805 0.076 Uiso 1 1 calc R U
C35B C 0.8749(9) 0.788(2) 1.0326(11) 0.081(7) Uani 1 1 d . .
H35B H 0.8951 0.7907 1.0038 0.097 Uiso 1 1 calc R U
C36B C 0.8530(7) 1.1537(19) 0.8052(9) 0.064(6) Uani 1 1 d . .
C37B C 0.8418(8) 1.2868(18) 0.7964(10) 0.072(7) Uani 1 1 d . .
H37B H 0.8094 1.3202 0.8026 0.086 Uiso 1 1 calc R U
C38B C 0.8788(8) 1.367(2) 0.7786(9) 0.079(7) Uani 1 1 d . .
H38B H 0.8716 1.4562 0.7709 0.094 Uiso 1 1 calc R U
C39B C 0.9263(10) 1.319(2) 0.7717(10) 0.084(7) Uani 1 1 d . .
H39B H 0.9519 1.3765 0.7608 0.101 Uiso 1 1 calc R U
C40B C 0.9372(8) 1.190(2) 0.7806(11) 0.082(7) Uani 1 1 d . .
H40B H 0.9702 1.1578 0.7760 0.098 Uiso 1 1 calc R U
C41B C 0.9008(9) 1.108(2) 0.7958(9) 0.078(7) Uani 1 1 d . .
H41B H 0.9080 1.0174 0.8001 0.093 Uiso 1 1 calc R U
C42B C 0.6064(7) 0.940(2) 0.7573(8) 0.061(6) Uani 1 1 d . .
C43B C 0.5991(7) 1.0853(16) 0.7602(7) 0.050(5) Uani 1 1 d . .
H43B H 0.6214 1.1393 0.7783 0.060 Uiso 1 1 calc R U
C44B C 0.5587(7) 1.1380(17) 0.7353(8) 0.056(5) Uani 1 1 d . .
H44B H 0.5522 1.2293 0.7380 0.067 Uiso 1 1 calc R U
C45B C 0.5287(7) 1.064(2) 0.7077(8) 0.060(6) Uani 1 1 d . .
H45B H 0.5025 1.1042 0.6894 0.072 Uiso 1 1 calc R U
C46B C 0.5354(8) 0.9318(18) 0.7053(8) 0.057(5) Uani 1 1 d . .
H46B H 0.5132 0.8814 0.6856 0.069 Uiso 1 1 calc R U
C47B C 0.5722(9) 0.869(2) 0.7300(11) 0.081(8) Uani 1 1 d . .
H47B H 0.5745 0.7763 0.7286 0.097 Uiso 1 1 calc R U

loop_
_atom_site_aniso_label
_atom_site_aniso_U_11
_atom_site_aniso_U_22
_atom_site_aniso_U_33
_atom_site_aniso_U_23
_atom_site_aniso_U_13
_atom_site_aniso_U_12
O1A 0.056(9) 0.098(12) 0.092(12) 0.006(10) -0.011(8) 0.011(9)
O2A 0.054(9) 0.077(10) 0.082(12) 0.011(8) -0.019(9) -0.008(7)
O3A 0.076(11) 0.065(10) 0.123(14) 0.015(10) -0.013(10) -0.005(8)
N1A 0.061(11) 0.053(10) 0.090(13) -0.005(10) -0.001(10) -0.017(8)
N2A 0.061(11) 0.046(9) 0.096(14) 0.002(10) 0.004(10) 0.000(8)
N3A 0.064(12) 0.062(11) 0.104(16) 0.011(11) 0.018(12) -0.005(10)
N4A 0.050(10) 0.064(11) 0.076(12) -0.003(9) 0.004(9) -0.005(8)
N5A 0.038(10) 0.105(14) 0.069(13) 0.002(11) 0.010(9) 0.000(9)
N6A 0.065(11) 0.060(11) 0.088(14) -0.006(10) 0.006(10) -0.001(9)
C1A 0.052(13) 0.075(16) 0.12(2) 0.008(16) -0.020(13) -0.006(11)
C2A 0.073(16) 0.053(13) 0.054(14) 0.001(9) 0.009(12) 0.013(10)
C3A 0.033(11) 0.122(18) 0.043(11) 0.020(13) -0.007(9) -0.004(12)
C4A 0.059(14) 0.059(14) 0.100(18) 0.001(13) -0.001(13) -0.014(11)
C5A 0.073(15) 0.039(11) 0.13(2) -0.005(13) 0.025(14) -0.020(10)
C6A 0.065(14) 0.038(11) 0.100(18) 0.004(11) 0.000(12) 0.004(9)
C7A 0.052(13) 0.014(9) 0.21(3) 0.004(13) 0.035(16) -0.006(8)
C8A 0.052(13) 0.021(9) 0.20(3) -0.002(13) 0.032(15) 0.005(9)
C9A 0.050(13) 0.058(13) 0.13(2) -0.009(14) 0.012(13) -0.002(10)
C10A 0.081(18) 0.068(14) 0.087(19) -0.003(14) 0.016(14) -0.025(14)
C11A 0.035(11) 0.059(13) 0.109(19) 0.009(12) -0.004(11) -0.007(9)
C12A 0.050(13) 0.053(13) 0.09(2) -0.009(12) 0.000(12) -0.004(10)
C13A 0.063(14) 0.062(14) 0.11(2) 0.008(14) -0.007(14) -0.011(11)
C14A 0.051(14) 0.074(15) 0.057(14) 0.007(11) -0.014(10) 0.002(10)
C15A 0.057(14) 0.044(12) 0.14(3) 0.005(14) 0.011(15) -0.008(10)
C16A 0.052(12) 0.050(12) 0.11(2) -0.004(12) -0.020(13) 0.003(10)
C17A 0.057(13) 0.071(15) 0.086(17) 0.008(13) 0.001(12) 0.005(11)
C18A 0.064(13) 0.041(11) 0.091(17) 0.004(11) -0.019(12) -0.002(10)
C19A 0.035(12) 0.041(12) 0.13(2) -0.014(12) 0.004(12) -0.002(8)
C20A 0.065(14) 0.043(12) 0.100(18) 0.010(12) -0.008(13) -0.009(10)
C21A 0.040(11) 0.057(12) 0.037(10) -0.004(8) 0.015(9) 0.006(8)
C22A 0.067(16) 0.11(2) 0.050(14) 0.006(13) -0.005(12) -0.009(13)
C23A 0.070(14) 0.061(13) 0.092(17) -0.008(12) -0.012(13) -0.025(11)
C24A 0.048(12) 0.041(11) 0.078(15) -0.008(10) -0.008(10) -0.002(9)
C25A 0.045(11) 0.049(12) 0.091(16) -0.008(11) 0.000(11) -0.002(9)
C26A 0.072(14) 0.070(14) 0.047(12) -0.003(10) -0.015(10) 0.005(11)
C27A 0.046(12) 0.059(13) 0.078(16) 0.013(11) -0.001(10) 0.011(10)
C28A 0.089(17) 0.046(12) 0.11(2) -0.010(13) 0.027(16) -0.041(12)
C29A 0.052(13) 0.068(15) 0.090(18) -0.011(13) 0.007(12) -0.009(10)
C30A 0.045(12) 0.078(15) 0.087(17) -0.007(13) 0.009(11) 0.009(11)
C31A 0.060(14) 0.054(13) 0.103(19) 0.012(13) -0.005(13) -0.009(11)
C32A 0.11(2) 0.063(15) 0.13(2) 0.000(15) -0.019(19) -0.037(15)
C33A 0.058(15) 0.12(2) 0.061(15) -0.014(15) -0.013(12) -0.006(14)
C34A 0.064(14) 0.077(16) 0.11(2) 0.013(15) -0.020(14) -0.029(13)
C35A 0.072(15) 0.061(14) 0.10(2) -0.001(13) -0.002(13) -0.012(12)
C36A 0.080(16) 0.053(12) 0.064(14) 0.002(11) -0.003(12) 0.003(11)
C37A 0.045(12) 0.075(15) 0.099(18) 0.002(13) 0.008(12) -0.005(10)
C38A 0.064(15) 0.034(11) 0.14(2) 0.005(13) 0.025(17) -0.001(10)
C39A 0.086(19) 0.10(2) 0.068(17) 0.024(15) 0.014(14) -0.001(15)
C40A 0.089(19) 0.061(14) 0.09(2) 0.003(14) 0.013(16) -0.016(13)
C41A 0.074(15) 0.056(13) 0.091(19) 0.001(13) -0.002(14) -0.009(11)
C42A 0.070(15) 0.063(14) 0.093(18) 0.004(13) 0.011(13) -0.023(12)
C43A 0.057(13) 0.047(12) 0.13(2) 0.007(13) -0.020(14) 0.013(10)
C44A 0.070(15) 0.049(12) 0.105(19) 0.000(12) 0.000(13) -0.001(11)
C45A 0.082(18) 0.058(14) 0.11(2) 0.007(13) 0.011(15) 0.001(12)
C46A 0.053(13) 0.058(13) 0.12(2) -0.004(13) -0.011(13) -0.015(11)
C47A 0.054(13) 0.039(10) 0.113(19) -0.013(11) -0.002(12) 0.004(9)
O1B 0.076(10) 0.063(10) 0.128(15) -0.010(10) 0.024(10) -0.008(8)
O2B 0.055(10) 0.054(9) 0.118(14) 0.010(8) -0.008(9) -0.015(7)
O3B 0.069(10) 0.083(11) 0.104(13) 0.002(10) -0.003(9) 0.002(9)
N1B 0.063(11) 0.034(9) 0.111(15) -0.001(9) 0.006(10) -0.005(8)
N2B 0.047(11) 0.082(12) 0.086(14) -0.002(11) -0.003(10) -0.001(9)
N3B 0.046(10) 0.044(9) 0.117(17) -0.002(10) -0.005(10) 0.004(8)
N4B 0.056(11) 0.049(10) 0.105(16) 0.011(10) 0.001(10) 0.006(8)
N5B 0.067(12) 0.050(10) 0.090(14) -0.003(10) 0.007(10) 0.000(8)
N6B 0.080(15) 0.090(14) 0.056(13) 0.000(11) 0.003(10) 0.008(10)
C1B 0.055(12) 0.048(12) 0.083(15) 0.003(11) 0.005(11) 0.000(9)
C2B 0.062(13) 0.050(12) 0.089(17) -0.006(11) 0.002(12) -0.001(10)
C3B 0.062(17) 0.058(14) 0.18(3) 0.027(18) 0.046(19) 0.005(13)
C4B 0.049(13) 0.045(12) 0.086(18) 0.011(10) 0.015(12) 0.024(9)
C5B 0.043(12) 0.059(14) 0.105(18) 0.005(13) -0.009(11) -0.003(9)
C6B 0.053(13) 0.036(11) 0.11(2) 0.003(11) 0.010(14) -0.010(9)
C7B 0.040(11) 0.050(13) 0.12(2) 0.000(13) -0.002(12) 0.003(9)
C8B 0.068(14) 0.056(12) 0.031(10) -0.001(9) -0.003(10) -0.011(9)
C9B 0.070(15) 0.062(14) 0.11(2) 0.013(14) 0.005(14) 0.003(12)
C10B 0.043(12) 0.056(12) 0.103(18) 0.011(12) 0.000(12) -0.004(9)
C11B 0.057(13) 0.050(12) 0.107(19) 0.004(12) -0.003(12) -0.014(10)
C12B 0.053(14) 0.058(14) 0.13(2) -0.007(14) 0.017(15) 0.003(11)
C13B 0.10(2) 0.057(15) 0.066(17) 0.006(11) -0.007(15) -0.032(13)
C14B 0.053(14) 0.057(14) 0.15(3) -0.014(16) -0.004(15) -0.006(11)
C15B 0.037(11) 0.065(14) 0.084(18) 0.013(11) -0.025(11) -0.024(9)
C16B 0.072(15) 0.051(13) 0.11(2) -0.009(13) 0.003(14) 0.008(11)
C17B 0.037(11) 0.079(14) 0.063(14) 0.009(12) -0.001(10) -0.001(10)
C18B 0.064(14) 0.063(13) 0.081(16) -0.006(12) 0.015(12) -0.026(11)
C19B 0.058(15) 0.12(2) 0.078(17) 0.001(16) 0.011(12) -0.029(14)
C20B 0.042(12) 0.14(2) 0.048(12) -0.003(14) 0.022(10) 0.003(13)
C21B 0.064(14) 0.040(11) 0.113(19) 0.008(12) 0.001(13) 0.006(9)
C22B 0.057(14) 0.086(17) 0.102(19) -0.007(14) 0.019(13) -0.003(11)
C23B 0.081(18) 0.045(12) 0.11(2) 0.008(13) 0.004(16) 0.000(11)
C24B 0.047(12) 0.044(12) 0.14(2) -0.016(13) -0.003(13) 0.003(9)
C25B 0.073(16) 0.054(13) 0.097(18) 0.012(12) 0.000(13) -0.005(11)
C26B 0.065(14) 0.074(15) 0.092(17) 0.021(13) 0.024(13) -0.006(12)
C27B 0.053(13) 0.065(14) 0.11(2) 0.011(13) 0.006(12) 0.002(10)
C28B 0.070(15) 0.057(13) 0.102(19) -0.006(12) 0.011(13) 0.001(11)
C29B 0.056(13) 0.076(15) 0.086(17) 0.004(13) 0.002(12) -0.005(11)
C30B 0.061(14) 0.056(13) 0.11(2) -0.008(13) -0.018(14) 0.009(11)
C31B 0.068(15) 0.051(13) 0.13(2) -0.017(14) 0.016(16) -0.004(11)
C32B 0.084(17) 0.11(2) 0.038(12) 0.002(13) -0.001(12) -0.016(14)
C33B 0.11(2) 0.035(11) 0.15(3) 0.023(14) -0.05(2) -0.026(13)
C34B 0.058(14) 0.080(15) 0.052(13) 0.010(12) -0.008(11) 0.010(11)
C35B 0.074(16) 0.058(13) 0.11(2) -0.016(13) 0.020(15) 0.006(11)
C36B 0.044(11) 0.043(10) 0.104(17) -0.017(11) 0.007(11) -0.012(8)
C37B 0.042(11) 0.035(10) 0.14(2) 0.016(12) -0.019(12) 0.009(8)
C38B 0.057(14) 0.076(16) 0.103(19) 0.012(14) 0.000(13) 0.007(12)
C39B 0.089(18) 0.060(14) 0.10(2) 0.018(14) -0.009(15) -0.013(12)
C40B 0.062(14) 0.043(12) 0.14(2) -0.003(13) -0.005(14) 0.004(10)
C41B 0.067(15) 0.072(15) 0.095(18) 0.000(13) -0.013(13) -0.009(12)
C42B 0.050(12) 0.072(15) 0.062(14) -0.012(12) -0.004(10) 0.034(11)
C43B 0.055(12) 0.028(9) 0.068(13) -0.001(9) -0.003(10) -0.020(8)
C44B 0.044(11) 0.037(10) 0.087(15) 0.008(10) -0.005(10) 0.016(8)
C45B 0.048(12) 0.054(12) 0.079(15) 0.015(11) -0.019(11) 0.004(9)
C46B 0.058(13) 0.038(11) 0.076(15) -0.009(10) -0.020(11) 0.001(9)
C47B 0.088(17) 0.033(11) 0.12(2) -0.009(13) -0.018(16) -0.011(11)

loop_
_atom_type_symbol
_atom_type_description
_atom_type_scat_dispersion_real
_atom_type_scat_dispersion_imag
_atom_type_scat_source
C C 0.0181 0.0091 'International Tables Vol C Tables 4.2.6.8 and 6.1.1.4'
H H 0.0000 0.0000 'International Tables Vol C Tables 4.2.6.8 and 6.1.1.4'
N N 0.0311 0.0180 'International Tables Vol C Tables 4.2.6.8 and 6.1.1.4'
O O 0.0492 0.0322 'International Tables Vol C Tables 4.2.6.8 and 6.1.1.4'

loop_
_geom_angle_atom_site_label_1
_geom_angle_atom_site_label_2
_geom_angle_atom_site_label_3
_geom_angle
C5A N1A C1A 116.0(18)
C10A N2A C7A 112(2)
C10A N2A H2A 124.0
C7A N2A H2A 124.0
C12A N3A C15A 105(2)
C20A N4A C17A 109.5(19)
C20A N4A H4A 125.2
C17A N4A H4A 125.2
C2A N5A C3A 122(2)
C2A N5A C22A 119(2)
C3A N5A C22A 113.9(18)
C4A N6A C3A 125(2)
C4A N6A C23A 115.2(19)
C3A N6A C23A 114.8(17)
C21A C1A N1A 125(2)
C21A C1A C2A 118(2)
N1A C1A C2A 115(2)
O1A C2A N5A 118(2)
O1A C2A C1A 114(2)
N5A C2A C1A 126(2)
O2A C3A N5A 125(2)
O2A C3A N6A 118.5(19)
N5A C3A N6A 115.4(19)
O3A C4A N6A 119(2)
O3A C4A C5A 118.3(19)
N6A C4A C5A 123(2)
N1A C5A C6A 123.7(19)
N1A C5A C4A 111(2)
C6A C5A C4A 120(2)
C5A C6A C7A 126(2)
C5A C6A C24A 116.8(18)
C7A C6A C24A 116.7(19)
C8A C7A C6A 131(2)
C8A C7A N2A 104.7(17)
C6A C7A N2A 119(3)
C7A C8A C9A 111(2)
C7A C8A H8A 124.3
C9A C8A H8A 124.3
C8A C9A C10A 105(2)
C8A C9A H9A 127.3
C10A C9A H9A 127.3
N2A C10A C11A 129(2)
N2A C10A C9A 105(2)
C11A C10A C9A 126(2)
C10A C11A C30A 121(2)
C10A C11A C12A 121(2)
C30A C11A C12A 117.6(19)
N3A C12A C13A 117(3)
N3A C12A C11A 123(2)
C13A C12A C11A 120(2)
C12A C13A C14A 105(2)
C12A C13A H13A 127.7
C14A C13A H13A 127.7
C15A C14A C13A 101(2)
C15A C14A H14A 129.4
C13A C14A H14A 129.4
N3A C15A C16A 128(2)
N3A C15A C14A 113(2)
C16A C15A C14A 119(3)
C17A C16A C15A 122(2)
C17A C16A C36A 118(2)
C15A C16A C36A 120(2)
C16A C17A C18A 129(2)
C16A C17A N4A 125(2)
C18A C17A N4A 105.7(19)
C19A C18A C17A 109(2)
C19A C18A H18A 125.4
C17A C18A H18A 125.4
C18A C19A C20A 110.2(19)
C18A C19A H19A 124.9
C20A C19A H19A 124.9
N4A C20A C19A 105.5(19)
N4A C20A C21A 128(2)
C19A C20A C21A 126.5(19)
C1A C21A C20A 122.4(19)
C1A C21A C42A 119.4(19)
C20A C21A C42A 118.3(18)
N5A C22A H22A 109.5
N5A C22A H22B 109.5
H22A C22A H22B 109.5
N5A C22A H22C 109.5
H22A C22A H22C 109.5
H22B C22A H22C 109.5
N6A C23A H23A 109.5
N6A C23A H23B 109.5
H23A C23A H23B 109.5
N6A C23A H23C 109.5
H23A C23A H23C 109.5
H23B C23A H23C 109.5
C29A C24A C25A 119(2)
C29A C24A C6A 116.8(19)
C25A C24A C6A 124.4(18)
C24A C25A C26A 124(2)
C24A C25A H25A 117.9
C26A C25A H25A 117.9
C27A C26A C25A 117(2)
C27A C26A H26A 121.6
C25A C26A H26A 121.6
C26A C27A C28A 116(2)
C26A C27A H27A 122.2
C28A C27A H27A 122.2
C27A C28A C29A 123(2)
C27A C28A H28A 118.5
C29A C28A H28A 118.5
C24A C29A C28A 121(2)
C24A C29A H29A 119.3
C28A C29A H29A 119.3
C31A C30A C35A 118(2)
C31A C30A C11A 124(2)
C35A C30A C11A 117(2)
C30A C31A C32A 122(2)
C30A C31A H31A 118.8
C32A C31A H31A 118.8
C33A C32A C31A 115(2)
C33A C32A H32A 122.5
C31A C32A H32A 122.5
C34A C33A C32A 122(2)
C34A C33A H33A 118.8
C32A C33A H33A 118.8
C33A C34A C35A 121(3)
C33A C34A H34A 119.4
C35A C34A H34A 119.4
C30A C35A C34A 120(2)
C30A C35A H35A 120.0
C34A C35A H35A 120.0
C41A C36A C37A 119(2)
C41A C36A C16A 119(2)
C37A C36A C16A 122(2)
C36A C37A C38A 120(2)
C36A C37A H37A 119.9
C38A C37A H37A 119.9
C39A C38A C37A 118(2)
C39A C38A H38A 121.0
C37A C38A H38A 121.0
C38A C39A C40A 124(3)
C38A C39A H39A 118.1
C40A C39A H39A 118.1
C41A C40A C39A 120(3)
C41A C40A H40A 120.2
C39A C40A H40A 120.2
C40A C41A C36A 119(2)
C40A C41A H41A 120.3
C36A C41A H41A 120.3
C43A C42A C47A 120(2)
C43A C42A C21A 125(2)
C47A C42A C21A 115(2)
C42A C43A C44A 119(2)
C42A C43A H43A 120.3
C44A C43A H43A 120.3
C45A C44A C43A 121(2)
C45A C44A H44A 119.4
C43A C44A H44A 119.4
C46A C45A C44A 118(2)
C46A C45A H45A 120.9
C44A C45A H45A 120.9
C45A C46A C47A 122(2)
C45A C46A H46A 119.0
C47A C46A H46A 119.0
C46A C47A C42A 118(2)
C46A C47A H47A 120.9
C42A C47A H47A 120.9
C1B N1B C5B 118.7(17)
C17B N2B C20B 107(2)
C17B N2B H2B 126.7
C20B N2B H2B 126.7
C15B N3B C12B 103.1(18)
C7B N4B C10B 111.2(19)
C7B N4B H4B 124.4
C10B N4B H4B 124.4
C2B N5B C22B 118.0(19)
C2B N5B C3B 119.1(19)
C22B N5B C3B 114.2(18)
C23B N6B C3B 117(3)
C23B N6B C4B 115(2)
C3B N6B C4B 125(2)
N1B C1B C21B 126.6(19)
N1B C1B C2B 112.9(18)
C21B C1B C2B 117.6(19)
O1B C2B N5B 117(2)
O1B C2B C1B 117.9(19)
N5B C2B C1B 124.7(19)
O2B C3B N6B 124(3)
O2B C3B N5B 120(2)
N6B C3B N5B 116(3)
O3B C4B N6B 117(2)
O3B C4B C5B 120(2)
N6B C4B C5B 122.3(17)
N1B C5B C6B 126(2)
N1B C5B C4B 114(2)
C6B C5B C4B 115.4(18)
C7B C6B C5B 123.5(18)
C7B C6B C24B 123(2)
C5B C6B C24B 112(2)
C6B C7B N4B 127(2)
C6B C7B C8B 127(2)
N4B C7B C8B 106(2)
C9B C8B C7B 108.1(19)
C9B C8B H8B 125.9
C7B C8B H8B 125.9
C8B C9B C10B 111(2)
C8B C9B H9B 124.4
C10B C9B H9B 124.4
C11B C10B N4B 125(2)
C11B C10B C9B 131(2)
N4B C10B C9B 103.4(19)
C10B C11B C12B 127(2)
C10B C11B C30B 114(2)
C12B C11B C30B 119(2)
C13B C12B N3B 111(2)
C13B C12B C11B 128(3)
N3B C12B C11B 121(2)
C14B C13B C12B 109(3)
C14B C13B H13B 125.5
C12B C13B H13B 125.5
C13B C14B C15B 108(2)
C13B C14B H14B 126.1
C15B C14B H14B 126.1
N3B C15B C16B 124(2)
N3B C15B C14B 109(2)
C16B C15B C14B 126(2)
C15B C16B C17B 127(2)
C15B C16B C36B 117(2)
C17B C16B C36B 116(2)
N2B C17B C18B 107.9(18)
N2B C17B C16B 122(2)
C18B C17B C16B 127(2)
C19B C18B C17B 106(2)
C19B C18B H18B 126.8
C17B C18B H18B 126.8
C20B C19B C18B 108(2)
C20B C19B H19B 126.0
C18B C19B H19B 126.0
C19B C20B N2B 109(2)
C19B C20B C21B 130(2)
N2B C20B C21B 119(2)
C1B C21B C42B 115.8(19)
C1B C21B C20B 125(2)
C42B C21B C20B 119(2)
N5B C22B H22D 109.5
N5B C22B H22E 109.5
H22D C22B H22E 109.5
N5B C22B H22F 109.5
H22D C22B H22F 109.5
H22E C22B H22F 109.5
N6B C23B H23D 109.5
N6B C23B H23E 109.5
H23D C23B H23E 109.5
N6B C23B H23F 109.5
H23D C23B H23F 109.5
H23E C23B H23F 109.5
C25B C24B C29B 116.8(19)
C25B C24B C6B 123.3(19)
C29B C24B C6B 119.2(19)
C24B C25B C26B 122(2)
C24B C25B H25B 119.2
C26B C25B H25B 119.2
C27B C26B C25B 120(2)
C27B C26B H26B 120.2
C25B C26B H26B 120.2
C28B C27B C26B 121(2)
C28B C27B H27B 119.6
C26B C27B H27B 119.6
C27B C28B C29B 120(2)
C27B C28B H28B 119.8
C29B C28B H28B 119.8
C28B C29B C24B 121(2)
C28B C29B H29B 119.7
C24B C29B H29B 119.7
C31B C30B C35B 118(2)
C31B C30B C11B 122(2)
C35B C30B C11B 119(2)
C32B C31B C30B 120(2)
C32B C31B H31B 119.8
C30B C31B H31B 119.8
C31B C32B C33B 121(3)
C31B C32B H32B 119.3
C33B C32B H32B 119.3
C34B C33B C32B 119(3)
C34B C33B H33B 120.7
C32B C33B H33B 120.7
C35B C34B C33B 119(2)
C35B C34B H34B 120.3
C33B C34B H34B 120.3
C34B C35B C30B 122(2)
C34B C35B H35B 119.0
C30B C35B H35B 119.0
C41B C36B C37B 119(2)
C41B C36B C16B 119.1(19)
C37B C36B C16B 121.6(19)
C38B C37B C36B 119(2)
C38B C37B H37B 120.7
C36B C37B H37B 120.7
C37B C38B C39B 120(2)
C37B C38B H38B 119.9
C39B C38B H38B 119.9
C40B C39B C38B 121(2)
C40B C39B H39B 119.5
C38B C39B H39B 119.5
C41B C40B C39B 120(2)
C41B C40B H40B 120.2
C39B C40B H40B 120.2
C40B C41B C36B 121(2)
C40B C41B H41B 119.4
C36B C41B H41B 119.4
C47B C42B C21B 128(2)
C47B C42B C43B 117.2(17)
C21B C42B C43B 114.7(18)
C44B C43B C42B 117.5(16)
C44B C43B H43B 121.3
C42B C43B H43B 121.3
C45B C44B C43B 121.8(17)
C45B C44B H44B 119.1
C43B C44B H44B 119.1
C44B C45B C46B 120.4(17)
C44B C45B H45B 119.8
C46B C45B H45B 119.8
C47B C46B C45B 122.7(19)
C47B C46B H46B 118.6
C45B C46B H46B 118.6
C46B C47B C42B 120.3(19)
C46B C47B H47B 119.9
C42B C47B H47B 119.9

loop_
_geom_bond_atom_site_label_1
_geom_bond_atom_site_label_2
_geom_bond_distance
O1A C2A 1.23(3)
O2A C3A 1.14(2)
O3A C4A 1.22(3)
N1A C5A 1.38(3)
N1A C1A 1.42(3)
N2A C10A 1.34(3)
N2A C7A 1.43(3)
N2A H2A 0.8800
N3A C12A 1.28(3)
N3A C15A 1.38(3)
N4A C20A 1.37(2)
N4A C17A 1.42(3)
N4A H4A 0.8800
N5A C2A 1.33(3)
N5A C3A 1.39(3)
N5A C22A 1.51(3)
N6A C4A 1.39(3)
N6A C3A 1.45(3)
N6A C23A 1.48(3)
C1A C21A 1.38(3)
C1A C2A 1.48(4)
C4A C5A 1.53(3)
C5A C6A 1.40(3)
C6A C7A 1.40(3)
C6A C24A 1.53(3)
C7A C8A 1.33(4)
C8A C9A 1.38(3)
C8A H8A 0.9500
C9A C10A 1.47(3)
C9A H9A 0.9500
C10A C11A 1.37(3)
C11A C30A 1.50(3)
C11A C12A 1.50(4)
C12A C13A 1.39(3)
C13A C14A 1.47(4)
C13A H13A 0.9500
C14A C15A 1.45(3)
C14A H14A 0.9500
C15A C16A 1.44(3)
C16A C17A 1.39(3)
C16A C36A 1.49(3)
C17A C18A 1.41(3)
C18A C19A 1.32(3)
C18A H18A 0.9500
C19A C20A 1.43(3)
C19A H19A 0.9500
C20A C21A 1.44(3)
C21A C42A 1.47(3)
C22A H22A 0.9800
C22A H22B 0.9800
C22A H22C 0.9800
C23A H23A 0.9800
C23A H23B 0.9800
C23A H23C 0.9800
C24A C29A 1.27(3)
C24A C25A 1.33(3)
C25A C26A 1.45(3)
C25A H25A 0.9500
C26A C27A 1.38(3)
C26A H26A 0.9500
C27A C28A 1.39(3)
C27A H27A 0.9500
C28A C29A 1.40(3)
C28A H28A 0.9500
C29A H29A 0.9500
C30A C31A 1.33(3)
C30A C35A 1.40(3)
C31A C32A 1.45(3)
C31A H31A 0.9500
C32A C33A 1.42(4)
C32A H32A 0.9500
C33A C34A 1.28(3)
C33A H33A 0.9500
C34A C35A 1.40(3)
C34A H34A 0.9500
C35A H35A 0.9500
C36A C41A 1.40(3)
C36A C37A 1.41(3)
C37A C38A 1.42(4)
C37A H37A 0.9500
C38A C39A 1.31(4)
C38A H38A 0.9500
C39A C40A 1.39(3)
C39A H39A 0.9500
C40A C41A 1.36(3)
C40A H40A 0.9500
C41A H41A 0.9500
C42A C43A 1.37(3)
C42A C47A 1.40(3)
C43A C44A 1.38(3)
C43A H43A 0.9500
C44A C45A 1.38(3)
C44A H44A 0.9500
C45A C46A 1.37(3)
C45A H45A 0.9500
C46A C47A 1.38(3)
C46A H46A 0.9500
C47A H47A 0.9500
O1B C2B 1.21(2)
O2B C3B 1.14(3)
O3B C4B 1.16(2)
N1B C1B 1.36(3)
N1B C5B 1.37(2)
N2B C17B 1.35(3)
N2B C20B 1.37(3)
N2B H2B 0.8800
N3B C15B 1.36(3)
N3B C12B 1.40(3)
N4B C7B 1.39(2)
N4B C10B 1.40(3)
N4B H4B 0.8800
N5B C2B 1.40(3)
N5B C22B 1.48(3)
N5B C3B 1.50(4)
N6B C23B 1.37(3)
N6B C3B 1.40(3)
N6B C4B 1.47(3)
C1B C21B 1.37(3)
C1B C2B 1.52(3)
C4B C5B 1.54(3)
C5B C6B 1.46(3)
C6B C7B 1.35(3)
C6B C24B 1.47(3)
C7B C8B 1.44(3)
C8B C9B 1.32(3)
C8B H8B 0.9500
C9B C10B 1.45(3)
C9B H9B 0.9500
C10B C11B 1.35(3)
C11B C12B 1.43(3)
C11B C30B 1.54(3)
C12B C13B 1.38(3)
C13B C14B 1.27(4)
C13B H13B 0.9500
C14B C15B 1.46(3)
C14B H14B 0.9500
C15B C16B 1.39(4)
C16B C17B 1.43(3)
C16B C36B 1.51(3)
C17B C18B 1.41(3)
C18B C19B 1.35(3)
C18B H18B 0.9500
C19B C20B 1.34(3)
C19B H19B 0.9500
C20B C21B 1.49(3)
C21B C42B 1.46(3)
C22B H22D 0.9800
C22B H22E 0.9800
C22B H22F 0.9800
C23B H23D 0.9800
C23B H23E 0.9800
C23B H23F 0.9800
C24B C25B 1.40(3)
C24B C29B 1.42(3)
C25B C26B 1.40(3)
C25B H25B 0.9500
C26B C27B 1.37(3)
C26B H26B 0.9500
C27B C28B 1.37(3)
C27B H27B 0.9500
C28B C29B 1.39(3)
C28B H28B 0.9500
C29B H29B 0.9500
C30B C31B 1.37(3)
C30B C35B 1.39(3)
C31B C32B 1.36(3)
C31B H31B 0.9500
C32B C33B 1.39(4)
C32B H32B 0.9500
C33B C34B 1.38(4)
C33B H33B 0.9500
C34B C35B 1.37(3)
C34B H34B 0.9500
C35B H35B 0.9500
C36B C41B 1.39(3)
C36B C37B 1.41(3)
C37B C38B 1.38(3)
C37B H37B 0.9500
C38B C39B 1.38(3)
C38B H38B 0.9500
C39B C40B 1.37(3)
C39B H39B 0.9500
C40B C41B 1.35(3)
C40B H40B 0.9500
C41B H41B 0.9500
C42B C47B 1.38(3)
C42B C43B 1.50(3)
C43B C44B 1.39(2)
C43B H43B 0.9500
C44B C45B 1.33(3)
C44B H44B 0.9500
C45B C46B 1.37(3)
C45B H45B 0.9500
C46B C47B 1.35(3)
C46B H46B 0.9500
C47B H47B 0.9500

loop_
_geom_torsion_atom_site_label_1
_geom_torsion_atom_site_label_2
_geom_torsion_atom_site_label_3
_geom_torsion_atom_site_label_4
_geom_torsion
C5A N1A C1A C21A 149(2)
C5A N1A C1A C2A -45(3)
C3A N5A C2A O1A -148(2)
C22A N5A C2A O1A 6(3)
C3A N5A C2A C1A 45(4)
C22A N5A C2A C1A -161(2)
C21A C1A C2A O1A 60(3)
N1A C1A C2A O1A -107(2)
C21A C1A C2A N5A -133(2)
N1A C1A C2A N5A 61(3)
C2A N5A C3A O2A 141(3)
C22A N5A C3A O2A -15(4)
C2A N5A C3A N6A -49(3)
C22A N5A C3A N6A 155.1(19)
C4A N6A C3A O2A 127(3)
C23A N6A C3A O2A -25(3)
C4A N6A C3A N5A -43(3)
C23A N6A C3A N5A 164(2)
C3A N6A C4A O3A -145(2)
C23A N6A C4A O3A 8(3)
C3A N6A C4A C5A 39(3)
C23A N6A C4A C5A -168(2)
C1A N1A C5A C6A 149(2)
C1A N1A C5A C4A -56(3)
O3A C4A C5A N1A -110(3)
N6A C4A C5A N1A 66(3)
O3A C4A C5A C6A 46(3)
N6A C4A C5A C6A -138(2)
N1A C5A C6A C7A -11(4)
C4A C5A C6A C7A -164(3)
N1A C5A C6A C24A 179(2)
C4A C5A C6A C24A 27(3)
C5A C6A C7A C8A -171(3)
C24A C6A C7A C8A -2(4)
C5A C6A C7A N2A 38(3)
C24A C6A C7A N2A -152.4(18)
C10A N2A C7A C8A 8(3)
C10A N2A C7A C6A 165(2)
C6A C7A C8A C9A -167(3)
N2A C7A C8A C9A -14(3)
C7A C8A C9A C10A 14(3)
C7A N2A C10A C11A -175(3)
C7A N2A C10A C9A 1(3)
C8A C9A C10A N2A -9(3)
C8A C9A C10A C11A 167(3)
N2A C10A C11A C30A 178(2)
C9A C10A C11A C30A 2(4)
N2A C10A C11A C12A 8(4)
C9A C10A C11A C12A -167(2)
C15A N3A C12A C13A 1(3)
C15A N3A C12A C11A -178(2)
C10A C11A C12A N3A -20(4)
C30A C11A C12A N3A 171(2)
C10A C11A C12A C13A 162(2)
C30A C11A C12A C13A -8(3)
N3A C12A C13A C14A 2(3)
C11A C12A C13A C14A -179(2)
C12A C13A C14A C15A -4(2)
C12A N3A C15A C16A 171(2)
C12A N3A C15A C14A -4(3)
C13A C14A C15A N3A 5(2)
C13A C14A C15A C16A -170(2)
N3A C15A C16A C17A 0(4)
C14A C15A C16A C17A 174(2)
N3A C15A C16A C36A -174(2)
C14A C15A C16A C36A 0(3)
C15A C16A C17A C18A -167(2)
C36A C16A C17A C18A 7(3)
C15A C16A C17A N4A 4(3)
C36A C16A C17A N4A 178(2)
C20A N4A C17A C16A -173(2)
C20A N4A C17A C18A 0(2)
C16A C17A C18A C19A 172(2)
N4A C17A C18A C19A 0(2)
C17A C18A C19A C20A 0(3)
C17A N4A C20A C19A 0(2)
C17A N4A C20A C21A -180(2)
C18A C19A C20A N4A 0(3)
C18A C19A C20A C21A 180(2)
N1A C1A C21A C20A 10(3)
C2A C1A C21A C20A -155(2)
N1A C1A C21A C42A -170(2)
C2A C1A C21A C42A 25(3)
N4A C20A C21A C1A 7(4)
C19A C20A C21A C1A -172(2)
N4A C20A C21A C42A -173(2)
C19A C20A C21A C42A 8(3)
C5A C6A C24A C29A -133(2)
C7A C6A C24A C29A 57(3)
C5A C6A C24A C25A 48(3)
C7A C6A C24A C25A -122(2)
C29A C24A C25A C26A 0(3)
C6A C24A C25A C26A 179(2)
C24A C25A C26A C27A -2(3)
C25A C26A C27A C28A 4(3)
C26A C27A C28A C29A -5(4)
C25A C24A C29A C28A -1(3)
C6A C24A C29A C28A -180(2)
C27A C28A C29A C24A 3(4)
C10A C11A C30A C31A -64(4)
C12A C11A C30A C31A 106(3)
C10A C11A C30A C35A 119(3)
C12A C11A C30A C35A -71(3)
C35A C30A C31A C32A -7(4)
C11A C30A C31A C32A 176(2)
C30A C31A C32A C33A 7(4)
C31A C32A C33A C34A -6(4)
C32A C33A C34A C35A 5(4)
C31A C30A C35A C34A 5(4)
C11A C30A C35A C34A -177(2)
C33A C34A C35A C30A -4(4)
C17A C16A C36A C41A 56(3)
C15A C16A C36A C41A -130(2)
C17A C16A C36A C37A -119(2)
C15A C16A C36A C37A 56(3)
C41A C36A C37A C38A -1(3)
C16A C36A C37A C38A 174.3(19)
C36A C37A C38A C39A 2(3)
C37A C38A C39A C40A -1(4)
C38A C39A C40A C41A -2(4)
C39A C40A C41A C36A 3(3)
C37A C36A C41A C40A -2(3)
C16A C36A C41A C40A -177(2)
C1A C21A C42A C43A -128(3)
C20A C21A C42A C43A 52(3)
C1A C21A C42A C47A 59(3)
C20A C21A C42A C47A -120(2)
C47A C42A C43A C44A -8(4)
C21A C42A C43A C44A 180(2)
C42A C43A C44A C45A 6(4)
C43A C44A C45A C46A -3(4)
C44A C45A C46A C47A 4(4)
C45A C46A C47A C42A -7(4)
C43A C42A C47A C46A 9(4)
C21A C42A C47A C46A -179(2)
C5B N1B C1B C21B -151(2)
C5B N1B C1B C2B 49(3)
C22B N5B C2B O1B -2(3)
C3B N5B C2B O1B 144(2)
C22B N5B C2B C1B 168(2)
C3B N5B C2B C1B -47(3)
N1B C1B C2B O1B 108(2)
C21B C1B C2B O1B -54(3)
N1B C1B C2B N5B -61(3)
C21B C1B C2B N5B 137(2)
C23B N6B C3B O2B 28(4)
C4B N6B C3B O2B -132(3)
C23B N6B C3B N5B -164(2)
C4B N6B C3B N5B 36(3)
C2B N5B C3B O2B -136(2)
C22B N5B C3B O2B 11(3)
C2B N5B C3B N6B 55(3)
C22B N5B C3B N6B -158(2)
C23B N6B C4B O3B -11(3)
C3B N6B C4B O3B 149(2)
C23B N6B C4B C5B 160(2)
C3B N6B C4B C5B -39(3)
C1B N1B C5B C6B -151(2)
C1B N1B C5B C4B 54(3)
O3B C4B C5B N1B 108(2)
N6B C4B C5B N1B -63(3)
O3B C4B C5B C6B -50(3)
N6B C4B C5B C6B 139(2)
N1B C5B C6B C7B 2(4)
C4B C5B C6B C7B 157(2)
N1B C5B C6B C24B 169(2)
C4B C5B C6B C24B -36(3)
C5B C6B C7B N4B -17(4)
C24B C6B C7B N4B 178(2)
C5B C6B C7B C8B 164(2)
C24B C6B C7B C8B -2(4)
C10B N4B C7B C6B -176(2)
C10B N4B C7B C8B 4(2)
C6B C7B C8B C9B 176(2)
N4B C7B C8B C9B -3(2)
C7B C8B C9B C10B 1(3)
C7B N4B C10B C11B 172(2)
C7B N4B C10B C9B -3(2)
C8B C9B C10B C11B -173(2)
C8B C9B C10B N4B 1(3)
N4B C10B C11B C12B -7(4)
C9B C10B C11B C12B 166(2)
N4B C10B C11B C30B 179(2)
C9B C10B C11B C30B -8(4)
C15B N3B C12B C13B 6(3)
C15B N3B C12B C11B -169(2)
C10B C11B C12B C13B -169(2)
C30B C11B C12B C13B 6(4)
C10B C11B C12B N3B 5(4)
C30B C11B C12B N3B 179.2(19)
N3B C12B C13B C14B -3(3)
C11B C12B C13B C14B 171(2)
C12B C13B C14B C15B -1(3)
C12B N3B C15B C16B -175(2)
C12B N3B C15B C14B -6(2)
C13B C14B C15B N3B 4(3)
C13B C14B C15B C16B 173(3)
N3B C15B C16B C17B 2(4)
C14B C15B C16B C17B -165(2)
N3B C15B C16B C36B -173(2)
C14B C15B C16B C36B 20(4)
C20B N2B C17B C18B -4(2)
C20B N2B C17B C16B 159(2)
C15B C16B C17B N2B 8(4)
C36B C16B C17B N2B -177.0(19)
C15B C16B C17B C18B 167(2)
C36B C16B C17B C18B -18(3)
N2B C17B C18B C19B -5(3)
C16B C17B C18B C19B -167(2)
C17B C18B C19B C20B 12(3)
C18B C19B C20B N2B -15(3)
C18B C19B C20B C21B -179(2)
C17B N2B C20B C19B 11(3)
C17B N2B C20B C21B 178(2)
N1B C1B C21B C42B 178(2)
C2B C1B C21B C42B -22(3)
N1B C1B C21B C20B -3(4)
C2B C1B C21B C20B 156(2)
C19B C20B C21B C1B 147(3)
N2B C20B C21B C1B -16(4)
C19B C20B C21B C42B -35(4)
N2B C20B C21B C42B 162(2)
C7B C6B C24B C25B 112(3)
C5B C6B C24B C25B -55(3)
C7B C6B C24B C29B -58(4)
C5B C6B C24B C29B 135(2)
C29B C24B C25B C26B -5(4)
C6B C24B C25B C26B -175(3)
C24B C25B C26B C27B 3(4)
C25B C26B C27B C28B 0(4)
C26B C27B C28B C29B -2(4)
C27B C28B C29B C24B 0(4)
C25B C24B C29B C28B 3(4)
C6B C24B C29B C28B 173(2)
C10B C11B C30B C31B -60(3)
C12B C11B C30B C31B 125(2)
C10B C11B C30B C35B 114(2)
C12B C11B C30B C35B -61(3)
C35B C30B C31B C32B 1(3)
C11B C30B C31B C32B 175(2)
C30B C31B C32B C33B -1(4)
C31B C32B C33B C34B 1(4)
C32B C33B C34B C35B 0(4)
C33B C34B C35B C30B 0(4)
C31B C30B C35B C34B -1(3)
C11B C30B C35B C34B -175(2)
C15B C16B C36B C41B 66(3)
C17B C16B C36B C41B -110(3)
C15B C16B C36B C37B -113(3)
C17B C16B C36B C37B 71(3)
C41B C36B C37B C38B 0(4)
C16B C36B C37B C38B 179(2)
C36B C37B C38B C39B -3(4)
C37B C38B C39B C40B 3(4)
C38B C39B C40B C41B 1(4)
C39B C40B C41B C36B -3(4)
C37B C36B C41B C40B 3(4)
C16B C36B C41B C40B -176(2)
C1B C21B C42B C47B -47(4)
C20B C21B C42B C47B 135(3)
C1B C21B C42B C43B 138(2)
C20B C21B C42B C43B -41(3)
C47B C42B C43B C44B 0(3)
C21B C42B C43B C44B 176(2)
C42B C43B C44B C45B -3(3)
C43B C44B C45B C46B 4(3)
C44B C45B C46B C47B -1(3)
C45B C46B C47B C42B -3(4)
C21B C42B C47B C46B -172(2)
C43B C42B C47B C46B 3(4)
